data_7700826
loop_
_publ_author_name
'M\;aczka, Miros\/law'
'G\;agor, Anna'
'Ptak, Maciej'
'Stefa\'nska, Dagmara'
'Macalik, Lucyna'
'Pikul, Adam'
'Sieradzki, Adam'

_publ_section_title
;
 Structural, phonon, magnetic and optical properties of novel
 perovskite-like frameworks of TriBuMe[M(dca)<sub>3</sub>] (TriBuMe =
 tributylmethylammonium; dca = dicyanamide; M = Mn<sup>2+</sup>,
 Fe<sup>2+</sup>, Co<sup>2+</sup>, Ni<sup>2+</sup>).
;
_journal_issue 34
_journal_name_full 'Dalton transactions (Cambridge, England : 2003)'
_journal_page_first 13006
_journal_page_last 13016
_journal_paper_doi 10.1039/c9dt02924a
_journal_volume 48
_journal_year 2019
_chemical_formula_sum 'C38 H60 Mn2 N20'
_chemical_formula_weight 906.94
_space_group_crystal_system orthorhombic
_space_group_IT_number 62
_space_group_name_Hall '-P 2ac 2n'
_space_group_name_H-M_alt 'P n m a'
_symmetry_space_group_name_Hall '-P 2ac 2n'
_symmetry_space_group_name_H-M 'P n m a'
_audit_creation_method SHELXL-2018/3
_audit_update_record
;
2019-07-11 deposited with the CCDC.    2019-08-01 downloaded from the CCDC.
;
_cell_angle_alpha 90
_cell_angle_beta 90
_cell_angle_gamma 90
_cell_formula_units_Z 2
_cell_length_a 10.8900(18)
_cell_length_b 17.0382(18)
_cell_length_c 13.0657(15)
_cell_measurement_reflns_used 1578
_cell_measurement_temperature 375.00(10)
_cell_measurement_theta_max 23.6180
_cell_measurement_theta_min 3.5870
_cell_volume 2424.3(6)
_computing_cell_refinement 'CrysAlisPro 1.171.38.43 (Rigaku OD, 2015)'
_computing_data_collection 'CrysAlisPro 1.171.38.43 (Rigaku OD, 2015)'
_computing_data_reduction 'CrysAlisPro 1.171.38.43 (Rigaku OD, 2015)'
_computing_structure_refinement 'SHELXL-2018/3 (Sheldrick, 2018)'
_computing_structure_solution 'SHELXT 2014/5 (Sheldrick, 2014)'
_diffrn_ambient_environment air
_diffrn_ambient_temperature 375.00(10)
_diffrn_detector 'CCD plate'
_diffrn_detector_area_resol_mean 10.6249
_diffrn_detector_type Atlas
_diffrn_measured_fraction_theta_full 0.999
_diffrn_measured_fraction_theta_max 0.999
_diffrn_measurement_device 'four-circle diffractometer'
_diffrn_measurement_device_type 'Xcalibur, Atlas'
_diffrn_radiation_monochromator graphite
_diffrn_radiation_probe x-ray
_diffrn_radiation_type 'Mo K\a'
_diffrn_radiation_wavelength 0.71073
_diffrn_reflns_av_R_equivalents 0.0283
_diffrn_reflns_av_unetI/netI 0.0317
_diffrn_reflns_Laue_measured_fraction_full 0.999
_diffrn_reflns_Laue_measured_fraction_max 0.999
_diffrn_reflns_limit_h_max 10
_diffrn_reflns_limit_h_min -13
_diffrn_reflns_limit_k_max 20
_diffrn_reflns_limit_k_min -20
_diffrn_reflns_limit_l_max 13
_diffrn_reflns_limit_l_min -15
_diffrn_reflns_number 7967
_diffrn_reflns_point_group_measured_fraction_full 0.999
_diffrn_reflns_point_group_measured_fraction_max 0.999
_diffrn_reflns_theta_full 25.678
_diffrn_reflns_theta_max 25.678
_diffrn_reflns_theta_min 2.713
_diffrn_source 'fine-focus sealed X-ray tube'
_diffrn_source_type 'Enhance (Mo) X-ray Source'
_exptl_absorpt_coefficient_mu 0.570
_exptl_absorpt_correction_T_max 1.00000
_exptl_absorpt_correction_T_min 0.95107
_exptl_absorpt_correction_type multi-scan
_exptl_absorpt_process_details
;
CrysAlisPro 1.171.38.43 (Rigaku Oxford Diffraction, 2015)
Empirical absorption correction using spherical harmonics,
 implemented in SCALE3 ABSPACK scaling algorithm.
;
_exptl_crystal_density_diffrn 1.242
_exptl_crystal_description prism
_exptl_crystal_F_000 956
_exptl_crystal_size_max 0.21
_exptl_crystal_size_mid 0.17
_exptl_crystal_size_min 0.12
_refine_diff_density_max 0.654
_refine_diff_density_min -0.252
_refine_diff_density_rms 0.089
_refine_ls_extinction_method none
_refine_ls_goodness_of_fit_ref 1.204
_refine_ls_hydrogen_treatment undef
_refine_ls_matrix_type full
_refine_ls_number_parameters 149
_refine_ls_number_reflns 2384
_refine_ls_number_restraints 18
_refine_ls_restrained_S_all 1.203
_refine_ls_R_factor_all 0.1307
_refine_ls_R_factor_gt 0.0826
_refine_ls_shift/su_max 0.000
_refine_ls_shift/su_mean 0.000
_refine_ls_structure_factor_coef Fsqd
_refine_ls_weighting_details 'w=1/[\s^2^(Fo^2^)+(0.1700P)^2^+0.1600P] where P=(Fo^2^+2Fc^2^)/3'
_refine_ls_weighting_scheme calc
_refine_ls_wR_factor_gt 0.2659
_refine_ls_wR_factor_ref 0.3134
_reflns_Friedel_coverage 0.000
_reflns_number_gt 1332
_reflns_number_total 2384
_reflns_threshold_expression 'I > 2\s(I)'
_cod_data_source_file c9dt02924a2.cif
_cod_data_source_block PhaseI
_cod_depositor_comments 'Adding full bibliography for 7700826--7700827.cif.'
_cod_database_code 7700826
_shelx_shelxl_version_number 2018/3
_shelx_space_group_comment
;
The symmetry employed for this shelxl refinement is uniquely defined
by the following loop, which should always be used as a source of
symmetry information in preference to the above space-group names.
They are only intended as comments.
;
_oxdiff_exptl_absorpt_empirical_full_min 0.962
_oxdiff_exptl_absorpt_empirical_full_max 1.062
_oxdiff_exptl_absorpt_empirical_details
;
Empirical correction (ABSPACK) includes:
- Absorption correction using spherical harmonics
- Frame scaling
;

loop_
_space_group_symop_operation_xyz
'x, y, z'
'-x+1/2, -y, z+1/2'
'-x, y+1/2, -z'
'x+1/2, -y+1/2, -z+1/2'
'-x, -y, -z'
'x-1/2, y, -z-1/2'
'x, -y-1/2, z'
'-x-1/2, y-1/2, z-1/2'

loop_
_atom_site_label
_atom_site_type_symbol
_atom_site_fract_x
_atom_site_fract_y
_atom_site_fract_z
_atom_site_U_iso_or_equiv
_atom_site_adp_type
_atom_site_occupancy
_atom_site_site_symmetry_order
_atom_site_calc_flag
_atom_site_refinement_flags_posn
_atom_site_refinement_flags_adp
_atom_site_refinement_flags_occupancy
Mn1 Mn 0.500000 0.500000 0.500000 0.0557(5) Uani 1 2 d S . P
N1 N 0.5139(4) 0.3791(2) 0.5634(3) 0.0868(16) Uani 1 1 d . . .
N2A N 0.583(3) 0.250000 0.6297(12) 0.065(7) Uiso 0.41(4) 2 d S . P
N2B N 0.521(2) 0.250000 0.6469(12) 0.078(5) Uiso 0.59(4) 2 d S . P
N3 N 0.6003(4) 0.5456(3) 0.6368(4) 0.0894(15) Uani 1 1 d . . .
N4A N 0.6719(10) 0.5845(7) 0.8043(7) 0.0815(19) Uiso 0.555(16) 1 d . . P
N4B N 0.6395(13) 0.5543(9) 0.8245(9) 0.0815(19) Uiso 0.445(16) 1 d . . P
N5 N 0.8254(5) 0.5187(3) 0.9159(4) 0.0922(15) Uani 1 1 d . . .
C1 C 0.5282(5) 0.3175(3) 0.5942(4) 0.0763(15) Uani 1 1 d . . .
C2 C 0.6320(5) 0.5545(3) 0.7182(4) 0.0785(15) Uani 1 1 d . . .
C3 C 0.7512(6) 0.5407(3) 0.8639(4) 0.0823(15) Uani 1 1 d . . .
N6 N 0.6255(9) 0.250000 0.0060(8) 0.162(5) Uani 1 2 d DS T P
C4 C 0.7492(13) 0.2055(13) 0.000(2) 0.218(14) Uani 0.5 1 d D . P
C5 C 0.6123(19) 0.250000 0.1244(9) 0.286(13) Uani 1 2 d DS T P
C6 C 0.635(2) 0.250000 0.2339(11) 0.56(5) Uani 1 2 d DS T P
C7 C 0.554(2) 0.250000 0.3220(17) 0.291(18) Uani 1 2 d DS T P
C8 C 0.674(2) 0.250000 0.369(2) 0.261(12) Uani 1 2 d DS T P
C9 C 0.536(2) 0.1823(12) -0.0229(17) 0.227(10) Uiso 0.64(2) 1 d D . P
C10 C 0.6190(19) 0.1793(16) -0.068(3) 0.227(10) Uiso 0.36(2) 1 d D . P
C11 C 0.5201(15) 0.1338(11) -0.1130(15) 0.311(12) Uani 1 1 d D . .
C12 C 0.4264(15) 0.0781(9) -0.1435(13) 0.250(6) Uani 1 1 d D U .
C13A C 0.302(3) 0.049(5) -0.149(7) 0.221(7) Uiso 0.176(19) 1 d D . P
C13B C 0.3239(16) 0.1230(11) -0.1820(12) 0.221(7) Uiso 0.824(19) 1 d D . P

loop_
_atom_site_aniso_label
_atom_site_aniso_U_11
_atom_site_aniso_U_22
_atom_site_aniso_U_33
_atom_site_aniso_U_23
_atom_site_aniso_U_13
_atom_site_aniso_U_12
Mn1 0.0705(9) 0.0517(7) 0.0450(7) 0.0010(3) 0.0005(4) 0.0061(4)
N1 0.121(4) 0.055(2) 0.084(3) 0.005(2) -0.006(2) 0.005(2)
N3 0.108(4) 0.090(3) 0.070(3) -0.007(2) -0.022(3) 0.010(3)
N5 0.090(4) 0.109(3) 0.078(3) -0.009(3) -0.024(3) 0.015(3)
C1 0.109(4) 0.054(3) 0.066(3) -0.006(2) -0.010(3) -0.001(3)
C2 0.079(4) 0.082(3) 0.075(3) -0.009(3) -0.023(3) 0.009(3)
C3 0.087(4) 0.092(4) 0.068(3) -0.021(3) -0.012(3) 0.011(3)
N6 0.088(7) 0.245(14) 0.152(9) 0.000 0.006(6) 0.000
C4 0.066(10) 0.32(4) 0.27(3) -0.003(17) -0.002(11) 0.037(15)
C5 0.17(2) 0.42(4) 0.27(2) 0.000 -0.063(18) 0.000
C6 0.33(5) 0.46(7) 0.89(13) 0.000 -0.40(8) 0.000
C7 0.44(5) 0.31(3) 0.124(15) 0.000 -0.03(2) 0.000
C8 0.37(4) 0.169(15) 0.24(2) 0.000 0.07(2) 0.000
C11 0.204(15) 0.28(2) 0.45(3) 0.09(2) -0.141(17) -0.065(14)
C12 0.258(8) 0.245(7) 0.246(7) -0.001(5) 0.000(5) 0.011(5)

loop_
_atom_type_symbol
_atom_type_description
_atom_type_scat_dispersion_real
_atom_type_scat_dispersion_imag
_atom_type_scat_source
C C 0.0033 0.0016 'International Tables Vol C Tables 4.2.6.8 and 6.1.1.4'
H H 0.0000 0.0000 'International Tables Vol C Tables 4.2.6.8 and 6.1.1.4'
N N 0.0061 0.0033 'International Tables Vol C Tables 4.2.6.8 and 6.1.1.4'
Mn Mn 0.3368 0.7283 'International Tables Vol C Tables 4.2.6.8 and 6.1.1.4'

loop_
_geom_angle_atom_site_label_1
_geom_angle_atom_site_label_2
_geom_angle_atom_site_label_3
_geom_angle
_geom_angle_site_symmetry_1
_geom_angle_site_symmetry_3
N5 Mn1 N5 180.0 6_557 2_664
N5 Mn1 N3 91.56(17) 6_557 5_666
N5 Mn1 N3 88.44(17) 2_664 5_666
N5 Mn1 N3 88.44(17) 6_557 .
N5 Mn1 N3 91.56(17) 2_664 .
N3 Mn1 N3 180.0 5_666 .
N5 Mn1 N1 89.57(18) 6_557 5_666
N5 Mn1 N1 90.43(18) 2_664 5_666
N3 Mn1 N1 89.49(17) 5_666 5_666
N3 Mn1 N1 90.52(17) . 5_666
N5 Mn1 N1 90.43(18) 6_557 .
N5 Mn1 N1 89.57(18) 2_664 .
N3 Mn1 N1 90.51(17) 5_666 .
N3 Mn1 N1 89.48(17) . .
N1 Mn1 N1 180.0(2) 5_666 .
C1 N1 Mn1 175.9(5) . .
C1 N2A C1 113.6(15) 7_565 .
C1 N2B C1 117.8(13) 7_565 .
C2 N3 Mn1 161.9(5) . .
C2 N4A C3 118.7(8) . .
C3 N4B C2 115.8(10) . .
C3 N5 Mn1 165.1(5) . 2_665

loop_
_geom_bond_atom_site_label_1
_geom_bond_atom_site_label_2
_geom_bond_distance
_geom_bond_site_symmetry_2
Mn1 N5 2.219(5) 6_557
Mn1 N5 2.219(5) 2_664
Mn1 N3 2.234(5) 5_666
Mn1 N3 2.234(5) .
Mn1 N1 2.226(4) 5_666
Mn1 N1 2.226(4) .
